data_7046997
loop_
_publ_author_name
'Trose, Michael'
'Burnett, Stuart'
'Bonyhady, Simon J.'
'Jones, Cameron'
'Cordes, David B.'
'Slawin, Alexandra M. Z.'
'Stasch, Andreas'

_publ_section_title
;
 Normal and abnormal NHC coordination in cationic hydride iodide complexes
 of aluminium.
;
_journal_issue 30
_journal_name_full 'Dalton transactions (Cambridge, England : 2003)'
_journal_page_first 10281
_journal_page_last 10287
_journal_paper_doi 10.1039/c8dt01798k
_journal_volume 47
_journal_year 2018
_chemical_formula_moiety 'C33 H41 Al I2 N2'
_chemical_formula_sum 'C33 H41 Al I2 N2'
_chemical_formula_weight 746.49
_space_group_crystal_system monoclinic
_space_group_IT_number 14
_space_group_name_Hall '-P 2yn'
_space_group_name_H-M_alt 'P 1 21/n 1'
_symmetry_space_group_name_Hall '-P 2yn'
_symmetry_space_group_name_H-M 'P 1 21/n 1'
_atom_sites_solution_hydrogens geom
_atom_sites_solution_primary direct
_atom_sites_solution_secondary difmap
_audit_creation_date 2018-01-16
_audit_creation_method 'by CrystalStructure 4.2'
_audit_update_record
;
2018-04-30 deposited with the CCDC.
2018-07-11 downloaded from the CCDC.
;
_cell_angle_alpha 90.0000
_cell_angle_beta 99.898(2)
_cell_angle_gamma 90.0000
_cell_formula_units_Z 4
_cell_length_a 12.5143(14)
_cell_length_b 19.343(2)
_cell_length_c 13.9711(16)
_cell_measurement_reflns_used 3535
_cell_measurement_temperature 173
_cell_measurement_theta_max 46.70
_cell_measurement_theta_min 18.40
_cell_volume 3331.6(6)
_computing_cell_refinement 'CrystalClear-SM Expert 2.1 b42'
_computing_data_collection 'CrystalClear-SM Expert 2.1 b42 (Rigaku, 2015)'
_computing_data_reduction 'CrystalClear-SM Expert 2.1 b42'
_computing_molecular_graphics 'CrystalStructure 4.2'
_computing_publication_material 'CrystalStructure 4.2 (Rigaku, 2015)'
_computing_structure_refinement 'SHELXL Version 2017/1 (Sheldrick, 2008)'
_computing_structure_solution 'SHELXT Version 2014/5 (Sheldrick, 2014)'
_diffrn_ambient_temperature 173
_diffrn_detector_area_resol_mean 5.814
_diffrn_measured_fraction_theta_full 0.995
_diffrn_measured_fraction_theta_max 0.989
_diffrn_measurement_device_type 'Rigaku XtaLAB P100'
_diffrn_measurement_method \w
_diffrn_radiation_type 'Cu K\a'
_diffrn_radiation_wavelength 1.54187
_diffrn_reflns_av_R_equivalents 0.1546
_diffrn_reflns_Laue_measured_fraction_full 0.995
_diffrn_reflns_Laue_measured_fraction_max 0.989
_diffrn_reflns_limit_h_max 15
_diffrn_reflns_limit_h_min -14
_diffrn_reflns_limit_k_max 22
_diffrn_reflns_limit_k_min -22
_diffrn_reflns_limit_l_max 16
_diffrn_reflns_limit_l_min -14
_diffrn_reflns_number 34064
_diffrn_reflns_point_group_measured_fraction_full 0.995
_diffrn_reflns_point_group_measured_fraction_max 0.989
_diffrn_reflns_theta_full 67.687
_diffrn_reflns_theta_max 68.165
_diffrn_reflns_theta_min 3.942
_diffrn_standards_number 0
_exptl_absorpt_coefficient_mu 15.240
_exptl_absorpt_correction_T_max 0.544
_exptl_absorpt_correction_T_min 0.324
_exptl_absorpt_correction_type multi-scan
_exptl_absorpt_process_details 'REQAB (Rigaku, 1998)'
_exptl_crystal_colour colorless
_exptl_crystal_density_diffrn 1.488
_exptl_crystal_density_method 'not measured'
_exptl_crystal_description prism
_exptl_crystal_F_000 1488.00
_exptl_crystal_size_max 0.170
_exptl_crystal_size_mid 0.060
_exptl_crystal_size_min 0.040
_refine_diff_density_max 1.70
_refine_diff_density_min -1.40
_refine_ls_extinction_coef 0.0033(2)
_refine_ls_extinction_method SHELXL
_refine_ls_goodness_of_fit_ref 1.050
_refine_ls_hydrogen_treatment constr
_refine_ls_number_parameters 352
_refine_ls_number_reflns 6018
_refine_ls_number_restraints 0
_refine_ls_R_factor_all 0.0742
_refine_ls_R_factor_gt 0.0726
_refine_ls_shift/su_max 0.000
_refine_ls_structure_factor_coef Fsqd
_refine_ls_weighting_details 'w = 1/[\s^2^(Fo^2^)+(0.1351P)^2^+0.9473P] where P=(Fo^2^+2Fc^2^)/3'
_refine_ls_weighting_scheme calc
_refine_ls_wR_factor_gt 0.1905
_refine_ls_wR_factor_ref 0.1940
_reflns_Friedel_coverage 0.000
_reflns_number_gt 5577
_reflns_number_total 6018
_reflns_threshold_expression F^2^>2.0\s(F^2^)
_cod_data_source_file c8dt01798k2.cif
_cod_data_source_block cmpd_IDipAlPhI2
_cod_depositor_comments 'Adding full bibliography for 7046996--7046999.cif.'
_cod_database_code 7046997

loop_
_space_group_symop_id
_space_group_symop_operation_xyz
1 +X,+Y,+Z
2 1/2-X,1/2+Y,1/2-Z
3 -X,-Y,-Z
4 -1/2+X,-1/2-Y,-1/2+Z

loop_
_atom_site_label
_atom_site_type_symbol
_atom_site_fract_x
_atom_site_fract_y
_atom_site_fract_z
_atom_site_U_iso_or_equiv
_atom_site_adp_type
_atom_site_occupancy
_atom_site_site_symmetry_order
_atom_site_calc_flag
_atom_site_refinement_flags_posn
_atom_site_refinement_flags_adp
I1 I 0.74288(3) 0.23907(2) 0.22097(2) 0.0584(2) Uani 1 1 d . .
I2 I 0.54270(3) 0.38832(2) 0.29525(2) 0.0566(2) Uani 1 1 d . .
Al1 Al 0.64989(11) 0.28122(7) 0.35971(10) 0.0436(4) Uani 1 1 d . .
N1 N 0.8447(3) 0.25414(19) 0.5179(3) 0.0425(9) Uani 1 1 d . .
N2 N 0.8347(3) 0.36331(19) 0.4861(3) 0.0406(8) Uani 1 1 d . .
C1 C 0.7804(3) 0.3024(2) 0.4655(3) 0.0389(9) Uani 1 1 d . .
C2 C 0.9373(4) 0.2846(3) 0.5698(4) 0.0524(12) Uani 1 1 d . .
H2 H 0.994708 0.261874 0.611339 0.063 Uiso 1 1 calc R U
C3 C 0.9299(4) 0.3524(3) 0.5496(4) 0.0522(12) Uani 1 1 d . .
H3 H 0.981316 0.386833 0.574849 0.063 Uiso 1 1 calc R U
C4 C 0.8223(4) 0.1811(2) 0.5287(4) 0.0476(11) Uani 1 1 d . .
C5 C 0.8792(5) 0.1327(3) 0.4827(4) 0.0539(12) Uani 1 1 d . .
C6 C 0.8596(5) 0.0633(3) 0.5015(5) 0.0673(16) Uani 1 1 d . .
H6 H 0.894753 0.028300 0.470729 0.081 Uiso 1 1 calc R U
C7 C 0.7909(7) 0.0449(3) 0.5633(6) 0.082(2) Uani 1 1 d . .
H7 H 0.781432 -0.002672 0.576461 0.099 Uiso 1 1 calc R U
C8 C 0.7347(6) 0.0939(4) 0.6071(5) 0.0740(19) Uani 1 1 d . .
H8 H 0.685432 0.079542 0.647810 0.089 Uiso 1 1 calc R U
C9 C 0.7497(5) 0.1642(3) 0.5919(4) 0.0564(13) Uani 1 1 d . .
C10 C 0.9622(5) 0.1522(3) 0.4195(4) 0.0594(13) Uani 1 1 d . .
H10 H 0.947688 0.200950 0.397059 0.071 Uiso 1 1 calc R U
C11 C 1.0760(5) 0.1491(4) 0.4795(5) 0.0728(17) Uani 1 1 d . .
H11A H 1.090822 0.102022 0.504151 0.087 Uiso 1 1 calc R U
H11B H 1.081085 0.181320 0.534173 0.087 Uiso 1 1 calc R U
H11C H 1.129109 0.161908 0.438597 0.087 Uiso 1 1 calc R U
C12 C 0.9557(7) 0.1059(4) 0.3293(5) 0.081(2) Uani 1 1 d . .
H12A H 0.882255 0.107952 0.291240 0.097 Uiso 1 1 calc R U
H12B H 0.972822 0.058129 0.349637 0.097 Uiso 1 1 calc R U
H12C H 1.007867 0.122141 0.289382 0.097 Uiso 1 1 calc R U
C13 C 0.6963(5) 0.2184(3) 0.6462(4) 0.0598(13) Uani 1 1 d . .
H13 H 0.677571 0.258433 0.601132 0.072 Uiso 1 1 calc R U
C14 C 0.7725(6) 0.2453(4) 0.7356(5) 0.0760(18) Uani 1 1 d . .
H14A H 0.832010 0.271131 0.715080 0.091 Uiso 1 1 calc R U
H14B H 0.802172 0.206164 0.776343 0.091 Uiso 1 1 calc R U
H14C H 0.732345 0.275712 0.772854 0.091 Uiso 1 1 calc R U
C15 C 0.5902(6) 0.1944(5) 0.6785(6) 0.086(2) Uani 1 1 d . .
H15A H 0.606813 0.158892 0.728898 0.103 Uiso 1 1 calc R U
H15B H 0.541027 0.175252 0.622654 0.103 Uiso 1 1 calc R U
H15C H 0.555426 0.233941 0.704603 0.103 Uiso 1 1 calc R U
C16 C 0.7934(4) 0.4327(2) 0.4645(3) 0.0426(10) Uani 1 1 d . .
C17 C 0.8232(4) 0.4676(2) 0.3856(4) 0.0471(11) Uani 1 1 d . .
C18 C 0.7882(5) 0.5364(3) 0.3729(4) 0.0551(12) Uani 1 1 d . .
H18 H 0.805767 0.562279 0.319929 0.066 Uiso 1 1 calc R U
C19 C 0.7293(5) 0.5670(3) 0.4354(4) 0.0609(14) Uani 1 1 d . .
H19 H 0.708112 0.614006 0.425904 0.073 Uiso 1 1 calc R U
C20 C 0.7005(4) 0.5306(3) 0.5114(4) 0.0533(12) Uani 1 1 d . .
H20 H 0.658090 0.552511 0.552881 0.064 Uiso 1 1 calc R U
C21 C 0.7325(4) 0.4625(2) 0.5286(4) 0.0455(10) Uani 1 1 d . .
C22 C 0.8906(5) 0.4353(3) 0.3170(4) 0.0543(12) Uani 1 1 d . .
H22 H 0.895932 0.384660 0.331710 0.065 Uiso 1 1 calc R U
C23 C 1.0052(6) 0.4641(4) 0.3342(6) 0.081(2) Uani 1 1 d . .
H23A H 1.043043 0.449542 0.398315 0.097 Uiso 1 1 calc R U
H23B H 1.002406 0.514667 0.331187 0.097 Uiso 1 1 calc R U
H23C H 1.044218 0.446577 0.284028 0.097 Uiso 1 1 calc R U
C24 C 0.8375(7) 0.4431(4) 0.2102(4) 0.0779(19) Uani 1 1 d . .
H24A H 0.827581 0.492296 0.194353 0.094 Uiso 1 1 calc R U
H24B H 0.766827 0.419929 0.199439 0.094 Uiso 1 1 calc R U
H24C H 0.884182 0.422116 0.168637 0.094 Uiso 1 1 calc R U
C25 C 0.6972(4) 0.4220(3) 0.6116(4) 0.0526(12) Uani 1 1 d . .
H25 H 0.734979 0.376252 0.616149 0.063 Uiso 1 1 calc R U
C26 C 0.7289(5) 0.4590(4) 0.7100(4) 0.0676(15) Uani 1 1 d . .
H26A H 0.807724 0.465520 0.723864 0.081 Uiso 1 1 calc R U
H26B H 0.706392 0.430809 0.761331 0.081 Uiso 1 1 calc R U
H26C H 0.692855 0.504050 0.707327 0.081 Uiso 1 1 calc R U
C27 C 0.5771(6) 0.4087(4) 0.5916(5) 0.0751(18) Uani 1 1 d . .
H27A H 0.556647 0.388416 0.526791 0.090 Uiso 1 1 calc R U
H27B H 0.538135 0.452409 0.594682 0.090 Uiso 1 1 calc R U
H27C H 0.558067 0.376678 0.640390 0.090 Uiso 1 1 calc R U
C28 C 0.5494(5) 0.2120(3) 0.3972(4) 0.0586(13) Uani 1 1 d . .
C29 C 0.5623(5) 0.1451(4) 0.3780(6) 0.084(2) Uani 1 1 d . .
H29 H 0.616904 0.131001 0.342661 0.100 Uiso 1 1 calc R U
C30 C 0.4911(9) 0.0934(5) 0.4123(6) 0.100(3) Uani 1 1 d . .
H30 H 0.505802 0.045566 0.406754 0.120 Uiso 1 1 calc R U
C31 C 0.4032(10) 0.1143(6) 0.4523(7) 0.118(4) Uani 1 1 d . .
H31 H 0.353587 0.081195 0.469497 0.141 Uiso 1 1 calc R U
C32 C 0.3877(6) 0.1860(6) 0.4676(6) 0.099(3) Uani 1 1 d . .
H32 H 0.328851 0.201683 0.496664 0.119 Uiso 1 1 calc R U
C33 C 0.4608(5) 0.2328(4) 0.4391(5) 0.0723(17) Uani 1 1 d . .
H33 H 0.450079 0.280745 0.448458 0.087 Uiso 1 1 calc R U

loop_
_atom_site_aniso_label
_atom_site_aniso_U_11
_atom_site_aniso_U_22
_atom_site_aniso_U_33
_atom_site_aniso_U_23
_atom_site_aniso_U_13
_atom_site_aniso_U_12
I1 0.0654(3) 0.0623(3) 0.0446(3) -0.00674(13) 0.0014(2) 0.00925(14)
I2 0.0542(3) 0.0565(3) 0.0548(3) 0.00443(13) -0.0029(2) 0.00979(13)
Al1 0.0425(8) 0.0445(7) 0.0402(7) 0.0017(5) -0.0029(6) -0.0028(6)
N1 0.041(2) 0.0412(19) 0.042(2) -0.0008(15) -0.0031(17) -0.0021(15)
N2 0.0393(19) 0.0369(18) 0.043(2) -0.0015(15) 0.0001(16) 0.0009(15)
C1 0.036(2) 0.042(2) 0.038(2) -0.0032(17) 0.0023(17) -0.0016(17)
C2 0.050(3) 0.046(2) 0.055(3) -0.005(2) -0.011(2) 0.000(2)
C3 0.040(2) 0.049(3) 0.062(3) -0.010(2) -0.007(2) -0.0001(19)
C4 0.051(3) 0.043(2) 0.045(2) 0.0035(19) -0.003(2) -0.002(2)
C5 0.056(3) 0.046(3) 0.054(3) 0.000(2) -0.007(2) 0.004(2)
C6 0.079(4) 0.045(3) 0.071(4) 0.005(3) -0.006(3) 0.003(3)
C7 0.102(5) 0.047(3) 0.091(5) 0.003(3) -0.003(4) -0.007(3)
C8 0.079(4) 0.064(4) 0.073(4) 0.023(3) -0.003(3) -0.020(3)
C9 0.057(3) 0.056(3) 0.051(3) 0.014(2) -0.004(2) -0.002(2)
C10 0.065(3) 0.053(3) 0.058(3) -0.002(2) 0.005(3) 0.011(2)
C11 0.063(4) 0.071(4) 0.080(4) -0.016(3) 0.000(3) 0.008(3)
C12 0.100(6) 0.076(4) 0.059(4) -0.008(3) -0.003(4) 0.029(4)
C13 0.060(3) 0.069(3) 0.048(3) 0.016(3) 0.003(2) -0.004(3)
C14 0.077(4) 0.092(5) 0.055(4) -0.003(3) 0.002(3) 0.012(3)
C15 0.072(4) 0.113(6) 0.074(4) 0.027(4) 0.015(3) -0.013(4)
C16 0.043(2) 0.035(2) 0.048(2) -0.0030(18) 0.003(2) -0.0004(18)
C17 0.047(3) 0.041(2) 0.052(3) -0.0035(19) 0.006(2) -0.0023(19)
C18 0.063(3) 0.048(3) 0.056(3) 0.011(2) 0.014(3) -0.001(2)
C19 0.074(4) 0.046(3) 0.062(3) 0.004(2) 0.011(3) 0.010(2)
C20 0.050(3) 0.050(3) 0.060(3) -0.004(2) 0.011(2) 0.005(2)
C21 0.041(2) 0.045(2) 0.049(3) -0.0027(19) 0.003(2) 0.0000(18)
C22 0.063(3) 0.044(2) 0.059(3) -0.008(2) 0.018(2) -0.009(2)
C23 0.078(4) 0.075(4) 0.097(5) -0.023(4) 0.038(4) -0.009(3)
C24 0.107(6) 0.075(4) 0.056(4) 0.001(3) 0.026(4) 0.004(4)
C25 0.059(3) 0.053(3) 0.046(3) -0.002(2) 0.010(2) 0.006(2)
C26 0.068(4) 0.082(4) 0.051(3) -0.007(3) 0.006(3) -0.010(3)
C27 0.068(4) 0.107(5) 0.051(3) -0.005(3) 0.013(3) -0.026(4)
C28 0.052(3) 0.069(3) 0.049(3) 0.007(2) -0.007(2) -0.014(3)
C29 0.056(3) 0.102(5) 0.089(5) -0.047(4) -0.002(3) -0.026(3)
C30 0.132(8) 0.080(5) 0.085(5) 0.010(4) 0.007(5) -0.056(5)
C31 0.130(8) 0.139(9) 0.074(5) 0.013(5) -0.011(5) -0.093(7)
C32 0.058(4) 0.153(9) 0.086(5) -0.003(5) 0.009(4) -0.038(5)
C33 0.059(4) 0.094(5) 0.063(4) 0.007(3) 0.008(3) -0.014(3)

loop_
_atom_type_symbol
_atom_type_description
_atom_type_scat_dispersion_real
_atom_type_scat_dispersion_imag
_atom_type_scat_source
C C 0.0181 0.0091
;
International Tables for Crystallography
(Vol. C, Tables 4.2.6.8 and 6.1.1.4)
;
H H 0.0000 0.0000
;
International Tables for Crystallography
(Vol. C, Table 6.1.1.4)
;
Al Al 0.2130 0.2455
;
International Tables for Crystallography
(Vol. C, Tables 4.2.6.8 and 6.1.1.4)
;
I I -0.3257 6.8362
;
International Tables for Crystallography
(Vol. C, Tables 4.2.6.8 and 6.1.1.4)
;
N N 0.0311 0.0180
;
International Tables for Crystallography
(Vol. C, Tables 4.2.6.8 and 6.1.1.4)
;

loop_
_geom_angle_atom_site_label_1
_geom_angle_atom_site_label_2
_geom_angle_atom_site_label_3
_geom_angle
C28 Al1 C1 114.3(2)
C28 Al1 I2 108.99(19)
C1 Al1 I2 113.52(14)
C28 Al1 I1 112.29(19)
C1 Al1 I1 101.57(14)
I2 Al1 I1 105.77(5)
C1 N1 C2 110.7(4)
C1 N1 C4 128.1(4)
C2 N1 C4 121.1(4)
C1 N2 C3 110.4(4)
C1 N2 C16 127.4(4)
C3 N2 C16 120.9(4)
N1 C1 N2 104.6(4)
N1 C1 Al1 125.1(3)
N2 C1 Al1 129.1(3)
C3 C2 N1 106.5(4)
C3 C2 H2 126.8
N1 C2 H2 126.8
C2 C3 N2 107.8(4)
C2 C3 H3 126.1
N2 C3 H3 126.1
C5 C4 C9 124.5(5)
C5 C4 N1 118.8(5)
C9 C4 N1 116.6(5)
C6 C5 C4 116.0(6)
C6 C5 C10 120.5(5)
C4 C5 C10 123.5(5)
C7 C6 C5 121.3(6)
C7 C6 H6 119.4
C5 C6 H6 119.4
C6 C7 C8 121.5(6)
C6 C7 H7 119.2
C8 C7 H7 119.2
C7 C8 C9 120.6(7)
C7 C8 H8 119.7
C9 C8 H8 119.7
C8 C9 C4 116.0(6)
C8 C9 C13 121.1(6)
C4 C9 C13 122.7(5)
C5 C10 C11 109.7(5)
C5 C10 C12 112.7(6)
C11 C10 C12 109.9(5)
C5 C10 H10 108.1
C11 C10 H10 108.1
C12 C10 H10 108.1
C10 C11 H11A 109.5
C10 C11 H11B 109.5
H11A C11 H11B 109.5
C10 C11 H11C 109.5
H11A C11 H11C 109.5
H11B C11 H11C 109.5
C10 C12 H12A 109.5
C10 C12 H12B 109.5
H12A C12 H12B 109.5
C10 C12 H12C 109.5
H12A C12 H12C 109.5
H12B C12 H12C 109.5
C9 C13 C14 112.2(5)
C9 C13 C15 114.5(6)
C14 C13 C15 108.1(5)
C9 C13 H13 107.3
C14 C13 H13 107.3
C15 C13 H13 107.3
C13 C14 H14A 109.5
C13 C14 H14B 109.5
H14A C14 H14B 109.5
C13 C14 H14C 109.5
H14A C14 H14C 109.5
H14B C14 H14C 109.5
C13 C15 H15A 109.5
C13 C15 H15B 109.5
H15A C15 H15B 109.5
C13 C15 H15C 109.5
H15A C15 H15C 109.5
H15B C15 H15C 109.5
C21 C16 C17 123.8(4)
C21 C16 N2 117.6(4)
C17 C16 N2 118.4(4)
C16 C17 C18 115.9(5)
C16 C17 C22 123.6(4)
C18 C17 C22 120.5(5)
C19 C18 C17 121.4(5)
C19 C18 H18 119.3
C17 C18 H18 119.3
C18 C19 C20 120.9(5)
C18 C19 H19 119.6
C20 C19 H19 119.6
C19 C20 C21 121.0(5)
C19 C20 H20 119.5
C21 C20 H20 119.5
C20 C21 C16 117.0(5)
C20 C21 C25 120.5(5)
C16 C21 C25 122.5(4)
C17 C22 C23 111.2(5)
C17 C22 C24 112.3(5)
C23 C22 C24 110.9(5)
C17 C22 H22 107.4
C23 C22 H22 107.4
C24 C22 H22 107.4
C22 C23 H23A 109.5
C22 C23 H23B 109.5
H23A C23 H23B 109.5
C22 C23 H23C 109.5
H23A C23 H23C 109.5
H23B C23 H23C 109.5
C22 C24 H24A 109.5
C22 C24 H24B 109.5
H24A C24 H24B 109.5
C22 C24 H24C 109.5
H24A C24 H24C 109.5
H24B C24 H24C 109.5
C27 C25 C21 111.0(5)
C27 C25 C26 109.9(5)
C21 C25 C26 112.1(5)
C27 C25 H25 107.9
C21 C25 H25 107.9
C26 C25 H25 107.9
C25 C26 H26A 109.5
C25 C26 H26B 109.5
H26A C26 H26B 109.5
C25 C26 H26C 109.5
H26A C26 H26C 109.5
H26B C26 H26C 109.5
C25 C27 H27A 109.5
C25 C27 H27B 109.5
H27A C27 H27B 109.5
C25 C27 H27C 109.5
H27A C27 H27C 109.5
H27B C27 H27C 109.5
C29 C28 C33 119.5(6)
C29 C28 Al1 120.1(5)
C33 C28 Al1 120.3(5)
C28 C29 C30 119.5(8)
C28 C29 H29 120.3
C30 C29 H29 120.3
C31 C30 C29 120.3(9)
C31 C30 H30 119.9
C29 C30 H30 119.9
C30 C31 C32 119.0(7)
C30 C31 H31 120.5
C32 C31 H31 120.5
C33 C32 C31 118.6(9)
C33 C32 H32 120.7
C31 C32 H32 120.7
C32 C33 C28 122.7(8)
C32 C33 H33 118.6
C28 C33 H33 118.6

loop_
_geom_bond_atom_site_label_1
_geom_bond_atom_site_label_2
_geom_bond_distance
I1 Al1 2.5597(15)
I2 Al1 2.5469(14)
Al1 C28 1.968(6)
Al1 C1 2.047(4)
N1 C1 1.360(6)
N1 C2 1.389(6)
N1 C4 1.452(6)
N2 C1 1.366(6)
N2 C3 1.374(6)
N2 C16 1.452(6)
C2 C3 1.342(8)
C2 H2 0.9500
C3 H3 0.9500
C4 C5 1.399(8)
C4 C9 1.411(8)
C5 C6 1.396(8)
C5 C10 1.522(9)
C6 C7 1.366(11)
C6 H6 0.9500
C7 C8 1.384(11)
C7 H7 0.9500
C8 C9 1.394(8)
C8 H8 0.9500
C9 C13 1.514(9)
C10 C11 1.524(9)
C10 C12 1.537(9)
C10 H10 1.0000
C11 H11A 0.9800
C11 H11B 0.9800
C11 H11C 0.9800
C12 H12A 0.9800
C12 H12B 0.9800
C12 H12C 0.9800
C13 C14 1.528(9)
C13 C15 1.545(9)
C13 H13 1.0000
C14 H14A 0.9800
C14 H14B 0.9800
C14 H14C 0.9800
C15 H15A 0.9800
C15 H15B 0.9800
C15 H15C 0.9800
C16 C21 1.396(7)
C16 C17 1.398(7)
C17 C18 1.402(7)
C17 C22 1.516(7)
C18 C19 1.370(8)
C18 H18 0.9500
C19 C20 1.373(8)
C19 H19 0.9500
C20 C21 1.386(7)
C20 H20 0.9500
C21 C25 1.526(7)
C22 C23 1.519(9)
C22 C24 1.533(8)
C22 H22 1.0000
C23 H23A 0.9800
C23 H23B 0.9800
C23 H23C 0.9800
C24 H24A 0.9800
C24 H24B 0.9800
C24 H24C 0.9800
C25 C27 1.503(8)
C25 C26 1.540(8)
C25 H25 1.0000
C26 H26A 0.9800
C26 H26B 0.9800
C26 H26C 0.9800
C27 H27A 0.9800
C27 H27B 0.9800
C27 H27C 0.9800
C28 C29 1.337(10)
C28 C33 1.398(10)
C29 C30 1.473(11)
C29 H29 0.9500
C30 C31 1.377(16)
C30 H30 0.9500
C31 C32 1.422(15)
C31 H31 0.9500
C32 C33 1.393(10)
C32 H32 0.9500
C33 H33 0.9500

loop_
_geom_torsion_atom_site_label_1
_geom_torsion_atom_site_label_2
_geom_torsion_atom_site_label_3
_geom_torsion_atom_site_label_4
_geom_torsion
C2 N1 C1 N2 -0.1(5)
C4 N1 C1 N2 175.1(5)
C2 N1 C1 Al1 168.5(4)
C4 N1 C1 Al1 -16.3(7)
C3 N2 C1 N1 -0.1(5)
C16 N2 C1 N1 -167.2(4)
C3 N2 C1 Al1 -168.1(4)
C16 N2 C1 Al1 24.8(7)
C1 N1 C2 C3 0.3(7)
C4 N1 C2 C3 -175.3(5)
N1 C2 C3 N2 -0.4(7)
C1 N2 C3 C2 0.3(7)
C16 N2 C3 C2 168.4(5)
C1 N1 C4 C5 108.3(6)
C2 N1 C4 C5 -77.0(6)
C1 N1 C4 C9 -76.4(6)
C2 N1 C4 C9 98.3(6)
C9 C4 C5 C6 0.8(8)
N1 C4 C5 C6 175.7(5)
C9 C4 C5 C10 -176.3(5)
N1 C4 C5 C10 -1.4(8)
C4 C5 C6 C7 -1.6(9)
C10 C5 C6 C7 175.6(6)
C5 C6 C7 C8 2.4(11)
C6 C7 C8 C9 -2.3(11)
C7 C8 C9 C4 1.4(9)
C7 C8 C9 C13 -174.6(6)
C5 C4 C9 C8 -0.7(8)
N1 C4 C9 C8 -175.7(5)
C5 C4 C9 C13 175.2(5)
N1 C4 C9 C13 0.3(7)
C6 C5 C10 C11 -80.4(7)
C4 C5 C10 C11 96.5(6)
C6 C5 C10 C12 42.3(7)
C4 C5 C10 C12 -140.7(6)
C8 C9 C13 C14 96.8(7)
C4 C9 C13 C14 -78.9(7)
C8 C9 C13 C15 -26.8(8)
C4 C9 C13 C15 157.5(5)
C1 N2 C16 C21 82.0(6)
C3 N2 C16 C21 -83.8(6)
C1 N2 C16 C17 -102.6(6)
C3 N2 C16 C17 91.5(6)
C21 C16 C17 C18 0.0(7)
N2 C16 C17 C18 -175.0(4)
C21 C16 C17 C22 179.1(5)
N2 C16 C17 C22 4.1(7)
C16 C17 C18 C19 0.6(8)
C22 C17 C18 C19 -178.5(5)
C17 C18 C19 C20 -1.4(9)
C18 C19 C20 C21 1.6(9)
C19 C20 C21 C16 -0.9(8)
C19 C20 C21 C25 -178.2(5)
C17 C16 C21 C20 0.1(7)
N2 C16 C21 C20 175.2(4)
C17 C16 C21 C25 177.3(4)
N2 C16 C21 C25 -7.6(7)
C16 C17 C22 C23 -106.9(6)
C18 C17 C22 C23 72.2(7)
C16 C17 C22 C24 128.2(5)
C18 C17 C22 C24 -52.8(7)
C20 C21 C25 C27 68.0(7)
C16 C21 C25 C27 -109.0(6)
C20 C21 C25 C26 -55.3(7)
C16 C21 C25 C26 127.6(5)
C33 C28 C29 C30 -7.5(11)
Al1 C28 C29 C30 175.9(6)
C28 C29 C30 C31 8.5(12)
C29 C30 C31 C32 -5.3(13)
C30 C31 C32 C33 1.6(13)
C31 C32 C33 C28 -0.8(12)
C29 C28 C33 C32 4.0(11)
Al1 C28 C33 C32 -179.5(6)
